data_2005265
loop_
_publ_author_name
'B\"ocskei, Z.'
'Rohonczy, J.'
'Szalay, R.'
'Knausz, D.'

_publ_section_title
;
 Two <i>N</i>-Aryl-Substituted Silyl Carbamates
;
_journal_issue 8
_journal_name_full 'Acta Crystallographica Section C'
_journal_page_first 2063
_journal_page_last 2066
_journal_paper_doi 10.1107/S0108270196006439
_journal_volume 52
_journal_year 1996
_chemical_formula_iupac 'C10 H14 Br1 N1 O2 Si1'
_chemical_formula_sum 'C10 H14 Br N O2 Si'
_chemical_formula_weight 288.22
_chemical_melting_point .367E-305
_chemical_name_systematic
;
trimethylsilyl N-p-bromo phenyl carbamate
;
_space_group_IT_number 19
_symmetry_cell_setting orthorhombic
_symmetry_space_group_name_Hall 'P 2ac 2ab'
_symmetry_space_group_name_H-M 'P 21 21 21'
_audit_creation_method SHELXL
_cell_angle_alpha 90
_cell_angle_beta 90
_cell_angle_gamma 90
_cell_formula_units_Z 4
_cell_length_a 10.303(2)
_cell_length_b 23.585(3)
_cell_length_c 5.335(3)
_cell_measurement_reflns_used 25
_cell_measurement_temperature 293(2)
_cell_measurement_theta_max 55.76
_cell_measurement_theta_min 28.10
_cell_volume 1296.4(8)
_computing_cell_refinement 'MSC/AFC Diffractometer Control Software'
_computing_data_collection
;
MSC/AFC Diffractometer Control Software
(Molecular Structure Corporation, 1988)
;
_computing_data_reduction 'TEXSAN PROCESS (Molecular Structure Corporation, 1985, 1992)'
_computing_publication_material 'TEXSAN FINISH'
_computing_structure_refinement 'SHELXL93 (Sheldrick, 1993)'
_computing_structure_solution 'SHELXS86 (Sheldrick, 1990)'
_diffrn_ambient_temperature 293(2)
_diffrn_measurement_device 'Rigaku AFC-6S'
_diffrn_measurement_method '\w scans with profile analysis'
_diffrn_radiation_monochromator graphite
_diffrn_radiation_source 'fine-focus sealed tube'
_diffrn_radiation_type CuK\a
_diffrn_radiation_wavelength 1.54178
_diffrn_reflns_av_R_equivalents 0.0000
_diffrn_reflns_av_sigmaI/netI 0.0335
_diffrn_reflns_limit_h_max 12
_diffrn_reflns_limit_h_min -7
_diffrn_reflns_limit_k_max 29
_diffrn_reflns_limit_k_min -23
_diffrn_reflns_limit_l_max 6
_diffrn_reflns_limit_l_min -6
_diffrn_reflns_number 1533
_diffrn_reflns_theta_max 75.10
_diffrn_reflns_theta_min 3.75
_diffrn_standards_decay_% 0.54
_diffrn_standards_interval_count 150
_diffrn_standards_number 3
_exptl_absorpt_coefficient_mu 5.079
_exptl_absorpt_correction_T_max 1.00
_exptl_absorpt_correction_T_min 0.76
_exptl_absorpt_correction_type '\y scan'
_exptl_crystal_colour transparent
_exptl_crystal_density_diffrn 1.477
_exptl_crystal_density_method 'not measured'
_exptl_crystal_description needle
_exptl_crystal_F_000 584
_exptl_crystal_size_max 1.00
_exptl_crystal_size_mid 0.35
_exptl_crystal_size_min 0.30
_refine_diff_density_max 0.309
_refine_diff_density_min -0.559
_refine_ls_abs_structure_details 'Flack (1983) parameter = 0.56(7)'
_refine_ls_abs_structure_Flack 0.56(7)
_refine_ls_extinction_method none
_refine_ls_goodness_of_fit_all 1.098
_refine_ls_goodness_of_fit_obs 1.060
_refine_ls_hydrogen_treatment refU
_refine_ls_matrix_type full
_refine_ls_number_parameters 138
_refine_ls_number_reflns 1531
_refine_ls_number_restraints 0
_refine_ls_restrained_S_all 1.109
_refine_ls_restrained_S_obs 1.060
_refine_ls_R_factor_all 0.0743
_refine_ls_R_factor_obs 0.0417
_refine_ls_shift/esd_max 0.004
_refine_ls_shift/esd_mean 0.001
_refine_ls_structure_factor_coef Fsqd
_refine_ls_weighting_scheme
;
calc w = 1/[\s^2^(F~o~^2^) + (0.0429P)^2^ + 1.9005P]
where P = (F~o~^2^ + 2Fc^2^)/3
;
_refine_ls_wR_factor_all 0.1257
_refine_ls_wR_factor_obs 0.0985
_reflns_number_observed 1072
_reflns_number_total 1533
_reflns_observed_criterion >2sigma(I)
_cod_data_source_file ka1195.cif
_cod_data_source_block 1
_cod_original_cell_volume 1296.3(9)
_cod_database_code 2005265

loop_
_symmetry_equiv_pos_as_xyz
'x, y, z'
'-x+1/2, -y, z+1/2'
'x+1/2, -y+1/2, -z'
'-x, y+1/2, -z+1/2'

loop_
_atom_site_aniso_label
_atom_site_aniso_U_11
_atom_site_aniso_U_22
_atom_site_aniso_U_33
_atom_site_aniso_U_12
_atom_site_aniso_U_13
_atom_site_aniso_U_23
Br1 0.0586(5) 0.0888(6) 0.1353(10) -0.0294(5) 0.0090(7) -0.0063(8)
Si1 0.0459(9) 0.0580(11) 0.0536(11) -0.0086(9) 0.0007(10) 0.0026(11)
O9 0.042(2) 0.074(3) 0.052(3) -0.015(2) -0.005(2) 0.001(3)
O13 0.047(3) 0.085(4) 0.047(3) -0.015(3) -0.009(2) -0.001(3)
N7 0.043(3) 0.062(3) 0.048(3) -0.016(3) -0.003(3) 0.012(3)
C1 0.044(3) 0.039(3) 0.045(4) -0.001(2) -0.001(3) 0.008(3)
C2 0.043(3) 0.060(4) 0.066(5) -0.002(3) -0.009(4) 0.013(4)
C3 0.040(3) 0.077(5) 0.054(4) -0.001(3) -0.010(4) 0.002(4)
C4 0.044(3) 0.053(4) 0.074(5) -0.008(3) 0.003(4) -0.009(4)
C5 0.069(5) 0.045(4) 0.087(7) -0.010(4) 0.009(5) 0.008(5)
C6 0.063(4) 0.054(4) 0.051(4) -0.005(3) -0.008(4) 0.006(4)
C8 0.041(3) 0.054(4) 0.062(5) -0.004(3) -0.015(4) 0.003(4)
C10 0.055(4) 0.090(6) 0.085(7) -0.024(4) 0.002(5) 0.001(5)
C11 0.067(4) 0.075(5) 0.059(5) 0.006(4) -0.004(5) 0.005(5)
C12 0.091(6) 0.069(5) 0.061(6) 0.007(4) 0.002(6) 0.015(6)

loop_
_atom_site_label
_atom_site_occupancy
_atom_site_fract_x
_atom_site_fract_y
_atom_site_fract_z
_atom_site_U_iso_or_equiv
_atom_site_thermal_displace_type
_atom_site_calc_flag
_atom_site_refinement_flags
_atom_site_type_symbol
Br1 1 .40627(9) .51255(4) .1097(3) .0943(4) Uani d . Br
Si1 1 1.2237(2) .69320(8) -0.2377(4) .0525(5) Uani d . Si
O9 1 1.1113(4) .6712(2) -.0272(9) .056(1) Uani d . O
O13 1 .9607(5) .6472(2) -0.3141(9) .060(1) Uani d . O
N7 1 .9269(5) .6322(2) .109(1) .051(1) Uani d . N
H7 1 .9597(5) .6382(2) .254(1) .07(1) Uiso calc R H
C1 1 .8040(6) .6051(2) .097(1) .043(1) Uani d . C
C2 1 .7153(6) .6152(3) -.091(2) .057(2) Uani d . C
H2 1 .7341(6) .6406(3) -0.219(2) .07(1) Uiso calc R H
C3 1 .5975(6) .5868(3) -.086(2) .057(2) Uani d . C
H3 1 .5382(6) .5921(3) -0.215(2) .07(1) Uiso calc R H
C4 1 .5676(6) .5513(3) .107(2) .057(2) Uani d . C
C5 1 .6537(8) .5422(3) .297(2) .067(2) Uani d . C
H5 1 .6321(8) .5179(3) .427(2) .07(1) Uiso calc R H
C6 1 .7739(8) .5691(3) .295(2) .056(2) Uani d . C
H6 1 .8329(8) .5631(3) .424(2) .07(1) Uiso calc R H
C8 1 .9968(6) .6493(3) -.096(2) .052(2) Uani d . C
C10 1 1.3613(7) .7142(4) -.036(2) .077(3) Uani d . C
H10A 1 1.3360(7) .7457(4) .067(2) .10(1) Uiso calc R H
H10B 1 1.4337(7) .7249(4) -0.138(2) .10(1) Uiso calc R H
H10C 1 1.3855(7) .6828(4) .069(2) .10(1) Uiso calc R H
C11 1 1.2712(8) .6326(3) -0.436(2) .067(2) Uani d . C
H11A 1 1.3033(8) .6025(3) -0.332(2) .10(1) Uiso calc R H
H11B 1 1.3378(8) .6443(3) -0.551(2) .10(1) Uiso calc R H
H11C 1 1.1971(8) .6195(3) -0.529(2) .10(1) Uiso calc R H
C12 1 1.1593(8) .7548(3) -0.412(2) .074(2) Uani d . C
H12A 1 1.1368(8) .7844(3) -0.296(2) .10(1) Uiso calc R H
H12B 1 1.0834(8) .7436(3) -0.504(2) .10(1) Uiso calc R H
H12C 1 1.2241(8) .7685(3) -0.527(2) .10(1) Uiso calc R H

loop_
_atom_type_symbol
_atom_type_description
_atom_type_scat_dispersion_real
_atom_type_scat_dispersion_imag
_atom_type_scat_source
O O 0.0492 0.0322 'International Tables Vol C Tables 4.2.6.8 and 6.1.1.4'
Br Br -0.6763 1.2805 'International Tables Vol C Tables 4.2.6.8 and 6.1.1.4'
Si Si 0.2541 0.3302 'International Tables Vol C Tables 4.2.6.8 and 6.1.1.4'
N N 0.0311 0.0180 'International Tables Vol C Tables 4.2.6.8 and 6.1.1.4'
C C 0.0181 0.0091 'International Tables Vol C Tables 4.2.6.8 and 6.1.1.4'
H H 0.0000 0.0000 'International Tables Vol C Tables 4.2.6.8 and 6.1.1.4'

loop_
_geom_angle_atom_site_label_1
_geom_angle_atom_site_label_2
_geom_angle_atom_site_label_3
_geom_angle
_geom_angle_publ_flag
O9 Si1 C11 108.9(3) y
O9 Si1 C12 109.2(3) y
C11 Si1 C12 114.6(4) ?
O9 Si1 C10 102.7(3) y
C11 Si1 C10 109.8(4) ?
C12 Si1 C10 111.0(4) ?
C8 O9 Si1 122.7(5) y
C8 N7 C1 124.6(7) y
C2 C1 C6 120.7(6) ?
C2 C1 N7 123.1(6) ?
C6 C1 N7 116.1(7) ?
C1 C2 C3 118.9(7) ?
C4 C3 C2 120.6(7) ?
C5 C4 C3 120.7(6) ?
C5 C4 Br1 119.3(6) ?
C3 C4 Br1 119.9(6) ?
C4 C5 C6 120.2(8) ?
C5 C6 C1 118.8(7) ?
O13 C8 O9 122.8(7) y
O13 C8 N7 125.9(6) y
O9 C8 N7 111.2(7) y

loop_
_geom_bond_atom_site_label_1
_geom_bond_atom_site_label_2
_geom_bond_distance
_geom_bond_publ_flag
Br1 C4 1.897(6) y
Si1 O9 1.695(5) y
Si1 C11 1.843(8) y
Si1 C12 1.850(8) y
Si1 C10 1.848(8) y
O9 C8 1.339(7) y
O13 C8 1.225(9) y
N7 C8 1.366(10) y
N7 C1 1.419(7) y
C1 C2 1.377(10) ?
C1 C6 1.391(10) ?
C2 C3 1.387(9) ?
C3 C4 1.362(11) ?
C4 C5 1.361(12) ?
C5 C6 1.392(10) ?

loop_
_geom_torsion_atom_site_label_1
_geom_torsion_atom_site_label_2
_geom_torsion_atom_site_label_3
_geom_torsion_atom_site_label_4
_geom_torsion
_geom_torsion_publ_flag
C11 Si1 O9 C8 -60.0(6) ?
C12 Si1 O9 C8 65.7(6) ?
C10 Si1 O9 C8 -176.4(5) y
C8 N7 C1 C2 -30.9(10) y
C8 N7 C1 C6 152.2(7) ?
C6 C1 C2 C3 -3.0(11) ?
N7 C1 C2 C3 -179.8(7) ?
C1 C2 C3 C4 2.7(12) ?
C2 C3 C4 C5 -1.1(12) ?
C2 C3 C4 Br1 -179.6(6) ?
C3 C4 C5 C6 -0.1(12) ?
Br1 C4 C5 C6 178.4(6) ?
C4 C5 C6 C1 -0.3(12) ?
C2 C1 C6 C5 1.8(11) ?
N7 C1 C6 C5 178.8(7) ?
Si1 O9 C8 O13 -5.5(10) y
Si1 O9 C8 N7 176.8(4) y
C1 N7 C8 O13 5.1(11) y
C1 N7 C8 O9 -177.3(6) y

loop_
_cod_related_entry_id
_cod_related_entry_database
_cod_related_entry_code
1 ChemSpider 21138202
